data_4311396
loop_
_publ_author_name
'Konstantin A. Brylev'
'Yuri V. Mironov'
'Nikolai G. Naumov'
'Vladimir E. Fedorov'
'James A. Ibers'

_publ_section_title
;
 New Compounds from Tellurocyanide Rhenium Cluster Anions and
 3d-Transition Metal Cations Coordinated with Ethylenediamine
;
_journal_name_full 'Inorganic Chemistry'
_journal_page_first 4833
_journal_page_last 4838
_journal_paper_doi 10.1021/ic040046j
_journal_volume 43
_journal_year 2004
_chemical_formula_sum 'C18 H68 N18 Ni2 O10 Re6 Te8'
_chemical_formula_weight 2952.32
_chemical_name_systematic
;

  ?

;
_space_group_IT_number 58
_symmetry_cell_setting orthorhombic
_symmetry_space_group_name_Hall '-P 2 2n'
_symmetry_space_group_name_H-M 'P n n m'
_atom_sites_solution_hydrogens geom
_atom_sites_solution_primary direct
_atom_sites_solution_secondary difmap
_audit_creation_method SHELXL-97
_cell_angle_alpha 90.00
_cell_angle_beta 90.00
_cell_angle_gamma 90.00
_cell_formula_units_Z 4
_cell_length_a 20.6680(15)
_cell_length_b 15.2680(11)
_cell_length_c 18.4691(13)
_cell_measurement_temperature 153(2)
_cell_volume 5828.1(7)
_computing_cell_refinement 'SAINT (Bruker 2000)'
_computing_data_collection 'SMART (Bruker 2000)'
_computing_data_reduction SAINT
_computing_molecular_graphics 'XP in SHELXTL'
_computing_structure_refinement SHELXTL
_computing_structure_solution 'SHELXTL (Sheldrick, 2000)'
_diffrn_ambient_temperature 153(2)
_diffrn_measured_fraction_theta_full 0.949
_diffrn_measured_fraction_theta_max 0.949
_diffrn_radiation_monochromator graphite
_diffrn_radiation_source 'fine-focus sealed tube'
_diffrn_radiation_type MoK\a
_diffrn_radiation_wavelength 0.71073
_diffrn_reflns_av_R_equivalents 0.0606
_diffrn_reflns_av_sigmaI/netI 0.0424
_diffrn_reflns_limit_h_max 26
_diffrn_reflns_limit_h_min -26
_diffrn_reflns_limit_k_max 19
_diffrn_reflns_limit_k_min -19
_diffrn_reflns_limit_l_max 24
_diffrn_reflns_limit_l_min -25
_diffrn_reflns_number 67595
_diffrn_reflns_theta_full 28.91
_diffrn_reflns_theta_max 28.91
_diffrn_reflns_theta_min 1.66
_exptl_absorpt_coefficient_mu 17.017
_exptl_crystal_density_diffrn 3.365
_exptl_crystal_density_method 'not measured'
_exptl_crystal_F_000 5216
_refine_diff_density_max 6.085
_refine_diff_density_min -1.704
_refine_diff_density_rms 0.429
_refine_ls_extinction_method none
_refine_ls_goodness_of_fit_ref 1.027
_refine_ls_hydrogen_treatment mixed
_refine_ls_matrix_type full
_refine_ls_number_parameters 250
_refine_ls_number_reflns 7508
_refine_ls_number_restraints 0
_refine_ls_restrained_S_all 1.027
_refine_ls_R_factor_all 0.0692
_refine_ls_R_factor_gt 0.0443
_refine_ls_shift/su_max 0.105
_refine_ls_shift/su_mean 0.007
_refine_ls_structure_factor_coef Fsqd
_refine_ls_weighting_details 'calc w=1/[\s^2^(Fo^2^)+(0.0600P)^2^+0.0000P] where P=(Fo^2^+2Fc^2^)/3'
_refine_ls_weighting_scheme calc
_refine_ls_wR_factor_gt 0.1002
_refine_ls_wR_factor_ref 0.1061
_reflns_number_gt 5008
_reflns_number_total 7508
_reflns_threshold_expression >2sigma(I)
_cod_data_source_file ic040046j_1.cif
_cod_data_source_block compound1
_cod_database_code 4311396

loop_
_symmetry_equiv_pos_as_xyz
'x, y, z'
'-x, -y, z'
'-x+1/2, y+1/2, -z+1/2'
'x+1/2, -y+1/2, -z+1/2'
'-x, -y, -z'
'x, y, -z'
'x-1/2, -y-1/2, z-1/2'
'-x-1/2, y-1/2, z-1/2'

loop_
_atom_site_label
_atom_site_type_symbol
_atom_site_fract_x
_atom_site_fract_y
_atom_site_fract_z
_atom_site_U_iso_or_equiv
_atom_site_adp_type
_atom_site_occupancy
_atom_site_symmetry_multiplicity
_atom_site_calc_flag
_atom_site_refinement_flags
_atom_site_disorder_assembly
_atom_site_disorder_group
Re1 Re 0.01651(2) 0.12220(3) 0.5000 0.01857(12) Uani 1 2 d S . .
Re2 Re 0.064202(16) -0.01590(2) 0.427363(18) 0.01752(9) Uani 1 1 d . . .
Re3 Re 0.07834(2) -0.06483(4) 0.0000 0.02158(13) Uani 1 2 d S . .
Re4 Re 0.033531(17) 0.07574(2) 0.072356(18) 0.02100(10) Uani 1 1 d . . .
Te1 Te -0.11152(4) 0.15600(6) 0.5000 0.0252(2) Uani 1 2 d S . .
Te2 Te -0.01542(3) -0.12176(4) 0.35317(3) 0.02192(14) Uani 1 1 d . . .
Te3 Te 0.07772(3) -0.06176(4) 0.14734(3) 0.02531(15) Uani 1 1 d . . .
Te4 Te 0.14603(4) 0.08483(7) 0.0000 0.0295(2) Uani 1 2 d S . .
Te5 Te 0.14499(4) 0.09182(6) 0.5000 0.02322(19) Uani 1 2 d S . .
Te6 Te -0.01017(5) 0.21562(7) 0.0000 0.0338(2) Uani 1 2 d S . .
Ni1 Ni 0.78174(6) 0.29861(9) -0.21913(7) 0.0291(3) Uani 1 1 d . . .
N1 N 0.0453(8) 0.3319(9) 0.5000 0.055(4) Uani 1 2 d S . .
N2 N 0.1817(4) -0.0509(5) 0.3125(4) 0.0284(18) Uani 1 1 d . . .
N3 N 0.2118(5) -0.1809(9) 0.0000 0.041(3) Uani 1 2 d S . .
N4 N 0.0949(4) 0.2191(6) 0.1823(5) 0.038(2) Uani 1 1 d . . .
N11 N 0.6832(4) 0.3102(6) -0.1889(5) 0.036(2) Uani 1 1 d . . .
H11A H 0.6770 0.3604 -0.1622 0.043 Uiso 1 1 calc R . .
H11B H 0.6575 0.3132 -0.2296 0.043 Uiso 1 1 calc R . .
N12 N 0.7820(4) 0.4241(6) -0.2693(4) 0.033(2) Uani 1 1 d . . .
H12A H 0.7565 0.4623 -0.2435 0.040 Uiso 1 1 calc R . .
H12B H 0.8234 0.4461 -0.2706 0.040 Uiso 1 1 calc R . .
N13 N 0.7683(4) 0.1667(5) -0.1808(4) 0.033(2) Uani 1 1 d . . .
H13A H 0.7880 0.1274 -0.2115 0.040 Uiso 1 1 calc R . .
H13B H 0.7857 0.1602 -0.1353 0.040 Uiso 1 1 calc R . .
N14 N 0.7577(4) 0.2586(6) -0.3250(4) 0.042(2) Uani 1 1 d . . .
H14A H 0.7784 0.2069 -0.3361 0.050 Uiso 1 1 calc R . .
H14B H 0.7138 0.2499 -0.3288 0.050 Uiso 1 1 calc R . .
N15 N 0.8833(4) 0.2843(6) -0.2368(5) 0.045(2) Uani 1 1 d . . .
H15A H 0.8926 0.2273 -0.2490 0.054 Uiso 1 1 calc R . .
H15B H 0.8961 0.3199 -0.2744 0.054 Uiso 1 1 calc R . .
N16 N 0.8142(5) 0.3474(6) -0.1179(5) 0.042(2) Uani 1 1 d . . .
H16A H 0.7909 0.3963 -0.1049 0.050 Uiso 1 1 calc R . .
H16B H 0.8095 0.3056 -0.0824 0.050 Uiso 1 1 calc R . .
C1 C 0.0343(6) 0.2585(10) 0.5000 0.025(3) Uani 1 2 d S . .
C2 C 0.1382(4) -0.0369(6) 0.3512(5) 0.024(2) Uani 1 1 d . . .
C3 C 0.1629(8) -0.1389(9) 0.0000 0.034(4) Uani 1 2 d S . .
C4 C 0.0730(5) 0.1648(7) 0.1462(5) 0.030(2) Uani 1 1 d . . .
C11 C 0.6655(5) 0.2320(7) -0.1451(6) 0.034(2) Uani 1 1 d . . .
H11C H 0.6179 0.2244 -0.1446 0.041 Uiso 1 1 calc R . .
H11D H 0.6805 0.2395 -0.0946 0.041 Uiso 1 1 calc R . .
C12 C 0.6977(5) 0.1520(7) -0.1792(6) 0.033(2) Uani 1 1 d . . .
H12C H 0.6877 0.0990 -0.1505 0.040 Uiso 1 1 calc R . .
H12D H 0.6813 0.1433 -0.2291 0.040 Uiso 1 1 calc R . .
C13 C 0.7567(5) 0.4142(7) -0.3434(5) 0.039(3) Uani 1 1 d . . .
H13C H 0.7088 0.4161 -0.3424 0.047 Uiso 1 1 calc R . .
H13D H 0.7721 0.4633 -0.3739 0.047 Uiso 1 1 calc R . .
C14 C 0.7787(6) 0.3289(8) -0.3754(5) 0.040(3) Uani 1 1 d . . .
H14B H 0.8264 0.3285 -0.3806 0.048 Uiso 1 1 calc R . .
H14C H 0.7591 0.3202 -0.4237 0.048 Uiso 1 1 calc R . .
C15 C 0.9179(6) 0.3080(10) -0.1719(8) 0.066(4) Uani 1 1 d . . .
H15C H 0.9603 0.3334 -0.1855 0.079 Uiso 1 1 calc R . .
H15D H 0.9262 0.2544 -0.1431 0.079 Uiso 1 1 calc R . .
C16 C 0.8833(7) 0.3698(11) -0.1277(9) 0.080(5) Uani 1 1 d . . .
H16C H 0.9043 0.3730 -0.0796 0.096 Uiso 1 1 calc R . .
H16D H 0.8865 0.4285 -0.1503 0.096 Uiso 1 1 calc R . .

loop_
_atom_site_aniso_label
_atom_site_aniso_U_11
_atom_site_aniso_U_22
_atom_site_aniso_U_33
_atom_site_aniso_U_23
_atom_site_aniso_U_13
_atom_site_aniso_U_12
Re1 0.0202(3) 0.0222(3) 0.0133(2) 0.000 0.000 -0.0049(2)
Re2 0.01781(17) 0.02320(19) 0.01154(16) 0.00006(14) 0.00001(13) -0.00416(14)
Re3 0.0193(3) 0.0325(3) 0.0129(2) 0.000 0.000 0.0074(2)
Re4 0.02007(18) 0.0301(2) 0.01281(17) -0.00043(15) 0.00000(14) 0.00434(15)
Te1 0.0259(5) 0.0282(5) 0.0215(4) 0.000 0.000 0.0023(4)
Te2 0.0231(3) 0.0277(3) 0.0149(3) -0.0040(2) 0.0000(2) -0.0050(3)
Te3 0.0242(3) 0.0366(4) 0.0151(3) 0.0017(2) -0.0027(2) 0.0077(3)
Te4 0.0229(4) 0.0468(6) 0.0190(4) 0.000 0.000 0.0006(4)
Te5 0.0215(4) 0.0315(5) 0.0167(4) 0.000 0.000 -0.0076(4)
Te6 0.0392(5) 0.0389(6) 0.0234(5) 0.000 0.000 0.0068(5)
Ni1 0.0321(7) 0.0334(7) 0.0218(6) -0.0022(5) -0.0033(5) 0.0109(6)
N1 0.087(12) 0.025(8) 0.053(9) 0.000 0.000 0.002(8)
N2 0.031(5) 0.029(5) 0.025(4) 0.004(4) 0.006(4) 0.000(4)
N3 0.021(6) 0.068(10) 0.033(7) 0.000 0.000 0.023(6)
N4 0.040(5) 0.048(6) 0.024(5) -0.008(4) 0.002(4) -0.009(5)
N11 0.046(5) 0.032(5) 0.030(4) 0.000(4) 0.005(4) 0.019(4)
N12 0.030(5) 0.041(5) 0.029(5) -0.006(4) -0.006(4) 0.002(4)
N13 0.035(5) 0.041(5) 0.024(4) -0.010(4) -0.009(4) 0.012(4)
N14 0.053(6) 0.050(6) 0.023(5) -0.009(4) -0.013(4) 0.013(5)
N15 0.042(5) 0.042(6) 0.052(6) 0.000(5) -0.001(5) 0.020(5)
N16 0.063(7) 0.032(5) 0.030(5) -0.004(4) -0.002(5) 0.010(5)
C1 0.019(6) 0.037(8) 0.019(6) 0.000 0.000 -0.004(6)
C2 0.023(5) 0.020(5) 0.030(5) 0.002(4) -0.010(4) -0.003(4)
C3 0.059(10) 0.030(8) 0.014(6) 0.000 0.000 0.013(7)
C4 0.029(5) 0.053(7) 0.008(4) -0.001(4) -0.002(4) 0.013(5)
C11 0.035(6) 0.034(6) 0.034(6) 0.002(5) 0.013(5) 0.007(5)
C12 0.035(6) 0.033(6) 0.032(6) 0.006(5) -0.011(5) 0.007(5)
C13 0.045(7) 0.049(7) 0.025(5) 0.004(5) -0.011(5) 0.004(5)
C14 0.046(7) 0.058(8) 0.018(5) 0.003(5) -0.003(5) 0.015(6)
C15 0.036(7) 0.083(11) 0.080(11) -0.027(9) -0.014(7) 0.005(7)
C16 0.055(9) 0.097(13) 0.088(12) -0.030(10) -0.045(9) 0.020(9)

loop_
_atom_type_symbol
_atom_type_description
_atom_type_scat_dispersion_real
_atom_type_scat_dispersion_imag
_atom_type_scat_source
C C 0.0033 0.0016 'International Tables Vol C Tables 4.2.6.8 and 6.1.1.4'
H H 0.0000 0.0000 'International Tables Vol C Tables 4.2.6.8 and 6.1.1.4'
N N 0.0061 0.0033 'International Tables Vol C Tables 4.2.6.8 and 6.1.1.4'
O O 0.0106 0.0060 'International Tables Vol C Tables 4.2.6.8 and 6.1.1.4'
Ni Ni 0.3393 1.1124 'International Tables Vol C Tables 4.2.6.8 and 6.1.1.4'
Te Te -0.5308 1.6751 'International Tables Vol C Tables 4.2.6.8 and 6.1.1.4'
Re Re -1.0185 7.2310 'International Tables Vol C Tables 4.2.6.8 and 6.1.1.4'

loop_
_geom_angle_atom_site_label_1
_geom_angle_atom_site_label_2
_geom_angle_atom_site_label_3
_geom_angle
_geom_angle_site_symmetry_1
_geom_angle_site_symmetry_3
_geom_angle_publ_flag
C1 Re1 Re2 134.7(2) . 2 ?
C1 Re1 Re2 134.7(2) . 5_556 ?
Re2 Re1 Re2 59.919(18) 2 5_556 ?
C1 Re1 Re2 135.2(2) . . ?
Re2 Re1 Re2 60.283(17) 2 . ?
Re2 Re1 Re2 90.175(19) 5_556 . ?
C1 Re1 Re2 135.2(2) . 6_556 ?
Re2 Re1 Re2 90.175(19) 2 6_556 ?
Re2 Re1 Re2 60.283(17) 5_556 6_556 ?
Re2 Re1 Re2 59.919(19) . 6_556 ?
C1 Re1 Te5 89.9(3) . . ?
Re2 Re1 Te5 120.51(2) 2 . ?
Re2 Re1 Te5 120.51(2) 5_556 . ?
Re2 Re1 Te5 60.23(2) . . ?
Re2 Re1 Te5 60.23(2) 6_556 . ?
C1 Re1 Te1 89.0(3) . . ?
Re2 Re1 Te1 60.41(2) 2 . ?
Re2 Re1 Te1 60.41(2) 5_556 . ?
Re2 Re1 Te1 120.69(2) . . ?
Re2 Re1 Te1 120.69(2) 6_556 . ?
Te5 Re1 Te1 178.87(3) . . ?
C1 Re1 Te2 90.223(17) . 2 ?
Re2 Re1 Te2 59.600(16) 2 2 ?
Re2 Re1 Te2 119.52(2) 5_556 2 ?
Re2 Re1 Te2 60.115(16) . 2 ?
Re2 Re1 Te2 120.03(2) 6_556 2 ?
Te5 Re1 Te2 90.446(17) . 2 ?
Te1 Re1 Te2 89.559(17) . 2 ?
C1 Re1 Te2 90.223(17) . 5_556 ?
Re2 Re1 Te2 119.52(2) 2 5_556 ?
Re2 Re1 Te2 59.600(16) 5_556 5_556 ?
Re2 Re1 Te2 120.03(2) . 5_556 ?
Re2 Re1 Te2 60.115(16) 6_556 5_556 ?
Te5 Re1 Te2 90.446(17) . 5_556 ?
Te1 Re1 Te2 89.559(17) . 5_556 ?
Te2 Re1 Te2 179.00(3) 2 5_556 ?
C2 Re2 Te2 90.7(2) . . ?
C2 Re2 Re2 132.0(2) . 6_556 ?
Te2 Re2 Re2 120.714(14) . 6_556 ?
C2 Re2 Re1 133.9(2) . 5_556 ?
Te2 Re2 Re1 60.674(16) . 5_556 ?
Re2 Re2 Re1 60.041(9) 6_556 5_556 ?
C2 Re2 Re1 136.1(2) . . ?
Te2 Re2 Re1 120.19(2) . . ?
Re2 Re2 Re1 60.041(9) 6_556 . ?
Re1 Re2 Re1 89.825(19) 5_556 . ?
C2 Re2 Re2 138.0(2) . 2 ?
Te2 Re2 Re2 60.333(17) . 2 ?
Re2 Re2 Re2 90.0 6_556 2 ?
Re1 Re2 Re2 59.858(15) 5_556 2 ?
Re1 Re2 Re2 59.859(15) . 2 ?
C2 Re2 Te5 88.6(2) . . ?
Te2 Re2 Te5 179.07(2) . . ?
Re2 Re2 Te5 60.213(11) 6_556 . ?
Re1 Re2 Te5 120.252(16) 5_556 . ?
Re1 Re2 Te5 60.06(2) . . ?
Re2 Re2 Te5 119.91(3) 2 . ?
C2 Re2 Te2 92.9(2) . 2 ?
Te2 Re2 Te2 88.89(3) . 2 ?
Re2 Re2 Te2 120.449(15) 6_556 2 ?
Re1 Re2 Te2 119.41(2) 5_556 2 ?
Re1 Re2 Te2 60.411(16) . 2 ?
Re2 Re2 Te2 59.560(17) 2 2 ?
Te5 Re2 Te2 90.52(2) . 2 ?
C2 Re2 Te1 87.0(2) . 5_556 ?
Te2 Re2 Te1 89.92(2) . 5_556 ?
Re2 Re2 Te1 60.300(12) 6_556 5_556 ?
Re1 Re2 Te1 59.97(2) 5_556 5_556 ?
Re1 Re2 Te1 120.339(17) . 5_556 ?
Re2 Re2 Te1 119.83(2) 2 5_556 ?
Te5 Re2 Te1 90.67(3) . 5_556 ?
Te2 Re2 Te1 178.81(3) 2 5_556 ?
C3 Re3 Re4 133.8(3) . 5 ?
C3 Re3 Re4 133.8(3) . 2 ?
Re4 Re3 Re4 59.924(19) 5 2 ?
C3 Re3 Te4 91.4(4) . . ?
Re4 Re3 Te4 120.29(2) 5 . ?
Re4 Re3 Te4 120.29(2) 2 . ?
C3 Re3 Re4 136.2(3) . . ?
Re4 Re3 Re4 90.017(19) 5 . ?
Re4 Re3 Re4 60.300(17) 2 . ?
Te4 Re3 Re4 59.99(2) . . ?
C3 Re3 Re4 136.2(3) . 6 ?
Re4 Re3 Re4 60.300(17) 5 6 ?
Re4 Re3 Re4 90.017(19) 2 6 ?
Te4 Re3 Re4 59.99(2) . 6 ?
Re4 Re3 Re4 59.514(19) . 6 ?
C3 Re3 Te6 88.5(4) . 5 ?
Re4 Re3 Te6 59.72(2) 5 5 ?
Re4 Re3 Te6 59.72(2) 2 5 ?
Te4 Re3 Te6 179.99(3) . 5 ?
Re4 Re3 Te6 120.02(2) . 5 ?
Re4 Re3 Te6 120.02(2) 6 5 ?
C3 Re3 Te3 90.760(17) . 6 ?
Re4 Re3 Te3 59.846(16) 5 6 ?
Re4 Re3 Te3 119.76(2) 2 6 ?
Te4 Re3 Te3 89.301(18) . 6 ?
Re4 Re3 Te3 118.75(2) . 6 ?
Re4 Re3 Te3 59.233(17) 6 6 ?
Te6 Re3 Te3 90.699(18) 5 6 ?
C3 Re3 Te3 90.760(17) . . ?
Re4 Re3 Te3 119.76(2) 5 . ?
Re4 Re3 Te3 59.846(16) 2 . ?
Te4 Re3 Te3 89.301(18) . . ?
Re4 Re3 Te3 59.233(17) . . ?
Re4 Re3 Te3 118.75(2) 6 . ?
Te6 Re3 Te3 90.699(18) 5 . ?
Te3 Re3 Te3 177.96(4) 6 . ?
C4 Re4 Re4 130.7(3) . 6 ?
C4 Re4 Re3 134.7(3) . 5 ?
Re4 Re4 Re3 60.038(9) 6 5 ?
C4 Re4 Te3 92.3(3) . . ?
Re4 Re4 Te3 121.170(15) 6 . ?
Re3 Re4 Te3 120.30(2) 5 . ?
C4 Re4 Te6 86.4(3) . . ?
Re4 Re4 Te6 60.045(13) 6 . ?
Re3 Re4 Te6 60.57(3) 5 . ?
Te3 Re4 Te6 178.68(2) . . ?
C4 Re4 Te4 87.3(3) . . ?
Re4 Re4 Te4 60.156(12) 6 . ?
Re3 Re4 Te4 120.190(18) 5 . ?
Te3 Re4 Te4 90.15(3) . . ?
Te6 Re4 Te4 90.14(3) . . ?
C4 Re4 Re3 135.1(3) . . ?
Re4 Re4 Re3 60.243(10) 6 . ?
Re3 Re4 Re3 89.983(19) 5 . ?
Te3 Re4 Re3 60.927(17) . . ?
Te6 Re4 Re3 120.286(18) . . ?
Te4 Re4 Re3 59.76(2) . . ?
C4 Re4 Te3 92.8(3) . 2 ?
Re4 Re4 Te3 120.952(15) 6 2 ?
Re3 Re4 Te3 60.925(17) 5 2 ?
Te3 Re4 Te3 87.89(3) . 2 ?
Te6 Re4 Te3 91.83(3) . 2 ?
Te4 Re4 Te3 178.03(3) . 2 ?
Re3 Re4 Te3 119.07(2) . 2 ?
C4 Re4 Re4 139.3(3) . 2 ?
Re4 Re4 Re4 90.0 6 2 ?
Re3 Re4 Re4 60.158(16) 5 2 ?
Te3 Re4 Re4 60.163(19) . 2 ?
Te6 Re4 Re4 120.73(3) . 2 ?
Te4 Re4 Re4 119.30(3) . 2 ?
Re3 Re4 Re4 59.543(17) . 2 ?
Te3 Re4 Re4 59.540(18) 2 2 ?
Re1 Te1 Re2 59.62(2) . 2 ?
Re1 Te1 Re2 59.62(2) . 5_556 ?
Re2 Te1 Re2 59.40(2) 2 5_556 ?
Re2 Te2 Re2 60.107(19) . 2 ?
Re2 Te2 Re1 59.727(18) . 5_556 ?
Re2 Te2 Re1 59.474(18) 2 5_556 ?
Re4 Te3 Re4 60.296(19) . 2 ?
Re4 Te3 Re3 59.839(19) . . ?
Re4 Te3 Re3 59.230(17) 2 . ?
Re3 Te4 Re4 60.25(2) . 6 ?
Re3 Te4 Re4 60.25(2) . . ?
Re4 Te4 Re4 59.69(2) 6 . ?
Re1 Te5 Re2 59.71(2) . . ?
Re1 Te5 Re2 59.71(2) . 6_556 ?
Re2 Te5 Re2 59.57(2) . 6_556 ?
Re4 Te6 Re4 59.91(3) 6 . ?
Re4 Te6 Re3 59.70(2) 6 5 ?
Re4 Te6 Re3 59.70(2) . 5 ?
N14 Ni1 N12 81.8(3) . . ?
N14 Ni1 N16 173.6(4) . . ?
N12 Ni1 N16 93.8(3) . . ?
N14 Ni1 N11 92.4(4) . . ?
N12 Ni1 N11 92.4(3) . . ?
N16 Ni1 N11 92.4(4) . . ?
N14 Ni1 N13 90.2(3) . . ?
N12 Ni1 N13 170.3(3) . . ?
N16 Ni1 N13 94.6(3) . . ?
N11 Ni1 N13 82.4(3) . . ?
N14 Ni1 N15 93.5(4) . . ?
N12 Ni1 N15 91.3(4) . . ?
N16 Ni1 N15 81.9(4) . . ?
N11 Ni1 N15 173.5(4) . . ?
N13 Ni1 N15 94.7(3) . . ?
C11 N11 Ni1 108.2(6) . . ?
C11 N11 H11A 110.0 . . ?
Ni1 N11 H11A 110.0 . . ?
C11 N11 H11B 110.1 . . ?
Ni1 N11 H11B 110.0 . . ?
H11A N11 H11B 108.4 . . ?
C13 N12 Ni1 108.1(7) . . ?
C13 N12 H12A 110.1 . . ?
Ni1 N12 H12A 110.1 . . ?
C13 N12 H12B 110.1 . . ?
Ni1 N12 H12B 110.1 . . ?
H12A N12 H12B 108.4 . . ?
C12 N13 Ni1 106.0(6) . . ?
C12 N13 H13A 110.5 . . ?
Ni1 N13 H13A 110.5 . . ?
C12 N13 H13B 110.5 . . ?
Ni1 N13 H13B 110.5 . . ?
H13A N13 H13B 108.7 . . ?
C14 N14 Ni1 107.6(7) . . ?
C14 N14 H14A 110.2 . . ?
Ni1 N14 H14A 110.2 . . ?
C14 N14 H14B 110.2 . . ?
Ni1 N14 H14B 110.2 . . ?
H14A N14 H14B 108.5 . . ?
C15 N15 Ni1 109.6(8) . . ?
C15 N15 H15A 109.8 . . ?
Ni1 N15 H15A 109.8 . . ?
C15 N15 H15B 109.8 . . ?
Ni1 N15 H15B 109.8 . . ?
H15A N15 H15B 108.2 . . ?
C16 N16 Ni1 106.1(8) . . ?
C16 N16 H16A 110.5 . . ?
Ni1 N16 H16A 110.5 . . ?
C16 N16 H16B 110.6 . . ?
Ni1 N16 H16B 110.5 . . ?
H16A N16 H16B 108.7 . . ?
N1 C1 Re1 178.5(13) . . ?
N2 C2 Re2 175.5(8) . . ?
N3 C3 Re3 179.4(14) . . ?
N4 C4 Re4 174.3(9) . . ?
N11 C11 C12 108.0(8) . . ?
N11 C11 H11C 110.1 . . ?
C12 C11 H11C 110.1 . . ?
N11 C11 H11D 110.1 . . ?
C12 C11 H11D 110.1 . . ?
H11C C11 H11D 108.4 . . ?
N13 C12 C11 108.6(8) . . ?
N13 C12 H12C 110.0 . . ?
C11 C12 H12C 110.0 . . ?
N13 C12 H12D 110.0 . . ?
C11 C12 H12D 110.0 . . ?
H12C C12 H12D 108.4 . . ?
C14 C13 N12 110.3(9) . . ?
C14 C13 H13C 109.6 . . ?
N12 C13 H13C 109.6 . . ?
C14 C13 H13D 109.6 . . ?
N12 C13 H13D 109.6 . . ?
H13C C13 H13D 108.1 . . ?
C13 C14 N14 107.0(9) . . ?
C13 C14 H14B 110.3 . . ?
N14 C14 H14B 110.3 . . ?
C13 C14 H14C 110.3 . . ?
N14 C14 H14C 110.3 . . ?
H14B C14 H14C 108.6 . . ?
N15 C15 C16 112.9(11) . . ?
N15 C15 H15C 109.0 . . ?
C16 C15 H15C 108.9 . . ?
N15 C15 H15D 109.0 . . ?
C16 C15 H15D 109.1 . . ?
H15C C15 H15D 107.8 . . ?
N16 C16 C15 113.4(12) . . ?
N16 C16 H16C 108.8 . . ?
C15 C16 H16C 108.8 . . ?
N16 C16 H16D 108.9 . . ?
C15 C16 H16D 109.0 . . ?
H16C C16 H16D 107.7 . . ?

loop_
_geom_bond_atom_site_label_1
_geom_bond_atom_site_label_2
_geom_bond_distance
_geom_bond_site_symmetry_2
_geom_bond_publ_flag
Re1 C1 2.113(15) . ?
Re1 Re2 2.6864(5) 2 ?
Re1 Re2 2.6864(5) 5_556 ?
Re1 Re2 2.6864(6) . ?
Re1 Re2 2.6864(6) 6_556 ?
Re1 Te5 2.6957(10) . ?
Re1 Te1 2.6959(10) . ?
Re1 Te2 2.7119(6) 2 ?
Re1 Te2 2.7119(6) 5_556 ?
Re2 C2 2.102(10) . ?
Re2 Te2 2.6829(7) . ?
Re2 Re2 2.6831(7) 6_556 ?
Re2 Re1 2.6864(5) 5_556 ?
Re2 Re2 2.6979(7) 2 ?
Re2 Te5 2.7005(8) . ?
Re2 Te2 2.7040(7) 2 ?
Re2 Te1 2.7077(9) 5_556 ?
Re3 C3 2.082(15) . ?
Re3 Re4 2.6758(6) 5 ?
Re3 Re4 2.6758(6) 2 ?
Re3 Te4 2.6793(11) . ?
Re3 Re4 2.6925(6) . ?
Re3 Re4 2.6925(6) 6 ?
Re3 Te6 2.6992(12) 5 ?
Re3 Te3 2.7217(6) 6 ?
Re3 Te3 2.7217(6) . ?
Re4 C4 2.091(10) . ?
Re4 Re4 2.6727(7) 6 ?
Re4 Re3 2.6758(6) 5 ?
Re4 Te3 2.6758(7) . ?
Re4 Te6 2.6763(9) . ?
Re4 Te4 2.6854(9) . ?
Re4 Te3 2.6927(7) 2 ?
Re4 Re4 2.6963(8) 2 ?
Te1 Re2 2.7077(9) 2 ?
Te1 Re2 2.7077(9) 5_556 ?
Te2 Re2 2.7040(7) 2 ?
Te2 Re1 2.7119(6) 5_556 ?
Te3 Re4 2.6927(7) 2 ?
Te4 Re4 2.6854(8) 6 ?
Te5 Re2 2.7005(8) 6_556 ?
Te6 Re4 2.6763(9) 6 ?
Te6 Re3 2.6992(12) 5 ?
Ni1 N14 2.108(8) . ?
Ni1 N12 2.129(9) . ?
Ni1 N16 2.121(9) . ?
Ni1 N11 2.120(8) . ?
Ni1 N13 2.153(9) . ?
Ni1 N15 2.136(9) . ?
N1 C1 1.143(18) . ?
N2 C2 1.169(12) . ?
N3 C3 1.197(17) . ?
N4 C4 1.157(13) . ?
N11 C11 1.487(13) . ?
N11 H11A 0.9200 . ?
N11 H11B 0.9200 . ?
N12 C13 1.473(12) . ?
N12 H12A 0.9200 . ?
N12 H12B 0.9200 . ?
N13 C12 1.476(12) . ?
N13 H13A 0.9200 . ?
N13 H13B 0.9200 . ?
N14 C14 1.486(14) . ?
N14 H14A 0.9200 . ?
N14 H14B 0.9200 . ?
N15 C15 1.442(15) . ?
N15 H15A 0.9200 . ?
N15 H15B 0.9200 . ?
N16 C16 1.481(17) . ?
N16 H16A 0.9200 . ?
N16 H16B 0.9200 . ?
C11 C12 1.528(13) . ?
C11 H11C 0.9900 . ?
C11 H11D 0.9900 . ?
C12 H12C 0.9900 . ?
C12 H12D 0.9900 . ?
C13 C14 1.500(15) . ?
C13 H13C 0.9900 . ?
C13 H13D 0.9900 . ?
C14 H14B 0.9900 . ?
C14 H14C 0.9900 . ?
C15 C16 1.438(18) . ?
C15 H15C 0.9900 . ?
C15 H15D 0.9900 . ?
C16 H16C 0.9900 . ?
C16 H16D 0.9900 . ?
